data_4066606
loop_
_publ_author_name
'Corey, Joyce Y.'
'Trankler, Kevin A.'
'Braddock-Wilking, Janet'
'Rath, Nigam P.'

_publ_section_title
;
 Reactions of (Et2NCH2CH2NEt2)&#x00B7;H2SiCl2with Selected
 Diorganometallic Reagents of Magnesium and Lithium&#x2020;
;
_journal_issue 21
_journal_name_full Organometallics
_journal_page_first 5708
_journal_paper_doi 10.1021/om100544f
_journal_volume 29
_journal_year 2010
_chemical_formula_sum 'C40 H48 Si'
_chemical_formula_weight 556.87
_chemical_name_systematic
; 
 ? 
;
_space_group_IT_number 14
_symmetry_cell_setting monoclinic
_symmetry_space_group_name_Hall '-P 2yn'
_symmetry_space_group_name_H-M 'P 1 21/n 1'
_atom_sites_solution_hydrogens geom
_atom_sites_solution_primary direct
_atom_sites_solution_secondary difmap
_audit_creation_method SHELXL-97
_cell_angle_alpha 90.00
_cell_angle_beta 93.9660(10)
_cell_angle_gamma 90.00
_cell_formula_units_Z 12
_cell_length_a 19.7846(4)
_cell_length_b 21.0568(4)
_cell_length_c 25.5326(5)
_cell_measurement_reflns_used 7698
_cell_measurement_temperature 150(2)
_cell_measurement_theta_max 27.58
_cell_measurement_theta_min 2.19
_cell_volume 10611.4(4)
_computing_cell_refinement 'Bruker SAINT'
_computing_data_collection 'Bruker SMART'
_computing_data_reduction 'Bruker SAINT'
_computing_molecular_graphics 'Bruker SHELXTL'
_computing_publication_material 'Bruker SHELXTL'
_computing_structure_refinement 'SHELXL-97 (Sheldrick, 2008)'
_computing_structure_solution 'SHELXS-97 (Sheldrick, 2008)'
_diffrn_ambient_temperature 150(2)
_diffrn_measured_fraction_theta_full 0.999
_diffrn_measured_fraction_theta_max 0.999
_diffrn_measurement_device_type 'Bruker APEX-II CCD'
_diffrn_measurement_method '\f and \w scans'
_diffrn_radiation_monochromator graphite
_diffrn_radiation_source 'fine-focus sealed tube'
_diffrn_radiation_type MoK\a
_diffrn_radiation_wavelength 0.71073
_diffrn_reflns_av_R_equivalents 0.0793
_diffrn_reflns_av_sigmaI/netI 0.0642
_diffrn_reflns_limit_h_max 25
_diffrn_reflns_limit_h_min -25
_diffrn_reflns_limit_k_max 26
_diffrn_reflns_limit_k_min -26
_diffrn_reflns_limit_l_max 32
_diffrn_reflns_limit_l_min -32
_diffrn_reflns_number 122989
_diffrn_reflns_theta_full 27.00
_diffrn_reflns_theta_max 27.00
_diffrn_reflns_theta_min 1.60
_exptl_absorpt_coefficient_mu 0.090
_exptl_absorpt_correction_T_max 0.9866
_exptl_absorpt_correction_T_min 0.9769
_exptl_absorpt_correction_type multi-scan
_exptl_absorpt_process_details 'sadabs v2008/1'
_exptl_crystal_colour colorless
_exptl_crystal_density_diffrn 1.046
_exptl_crystal_density_meas ?
_exptl_crystal_density_method 'not measured'
_exptl_crystal_description irregular
_exptl_crystal_F_000 3624
_exptl_crystal_size_max 0.26
_exptl_crystal_size_mid 0.15
_exptl_crystal_size_min 0.15
_refine_diff_density_max 0.298
_refine_diff_density_min -0.277
_refine_diff_density_rms 0.047
_refine_ls_extinction_method none
_refine_ls_goodness_of_fit_ref 1.041
_refine_ls_hydrogen_treatment constr
_refine_ls_matrix_type full
_refine_ls_number_parameters 1130
_refine_ls_number_reflns 23141
_refine_ls_number_restraints 33
_refine_ls_restrained_S_all 1.041
_refine_ls_R_factor_all 0.1168
_refine_ls_R_factor_gt 0.0604
_refine_ls_shift/su_max 0.001
_refine_ls_shift/su_mean 0.000
_refine_ls_structure_factor_coef Fsqd
_refine_ls_weighting_details 'calc w=1/[\s^2^(Fo^2^)+(0.0721P)^2^+1.6145P] where P=(Fo^2^+2Fc^2^)/3'
_refine_ls_weighting_scheme calc
_refine_ls_wR_factor_gt 0.1359
_refine_ls_wR_factor_ref 0.1590
_reflns_number_gt 13903
_reflns_number_total 23141
_reflns_threshold_expression >2sigma(I)
_cod_data_source_file om100544f_si_001.cif
_cod_data_source_block w1504_compd5'
_cod_depositor_comments
;
The following automatic conversions were performed:

'_symmetry_cell_setting' value 'Monoclinic' changed to 'monoclinic'
according to /home/saulius/struct/CIF-dictionaries/cif_core.dic
dictionary named 'cif_core.dic' version 2.4.1 from 2010-06-29.

Automatic conversion script
Id: cif_fix_values 1715 2011-07-08 13:25:40Z adriana 

The following automatic conversions were performed:

'_exptl_crystal_density_meas' value 'no' was changed to '?' - the
value is perceived as not measured.

Automatic conversion script
Id: cif_fix_values 3008 2015-01-20 13:52:24Z robertas 
;
_cod_original_sg_symbol_H-M P2(1)/n
_cod_database_code 4066606

loop_
_symmetry_equiv_pos_as_xyz
'x, y, z'
'-x+1/2, y+1/2, -z+1/2'
'-x, -y, -z'
'x-1/2, -y-1/2, z-1/2'

loop_
_atom_site_label
_atom_site_type_symbol
_atom_site_fract_x
_atom_site_fract_y
_atom_site_fract_z
_atom_site_U_iso_or_equiv
_atom_site_adp_type
_atom_site_occupancy
_atom_site_symmetry_multiplicity
_atom_site_calc_flag
_atom_site_refinement_flags
_atom_site_disorder_assembly
_atom_site_disorder_group
Si1A Si 0.24442(3) 0.89140(3) 0.41785(2) 0.03094(14) Uani 1 1 d . . .
Si1B Si 0.14658(3) 0.76400(3) 0.03325(2) 0.03305(14) Uani 1 1 d . . .
Si1C Si 0.34995(3) 0.49101(3) 0.75301(2) 0.03533(15) Uani 1 1 d . . .
C1A C 0.06789(12) 0.80070(12) 0.42921(12) 0.0639(8) Uani 1 1 d . . .
H1A H 0.0226 0.8151 0.4311 0.077 Uiso 1 1 calc R . .
C2A C 0.08164(12) 0.73661(12) 0.42930(12) 0.0614(8) Uani 1 1 d . . .
H2A H 0.0451 0.7076 0.4310 0.074 Uiso 1 1 calc R . .
C3A C 0.14704(11) 0.71254(10) 0.42705(8) 0.0375(5) Uani 1 1 d . . .
C4A C 0.19876(10) 0.75656(10) 0.42443(8) 0.0332(5) Uani 1 1 d . . .
H4A H 0.2439 0.7418 0.4226 0.040 Uiso 1 1 calc R . .
C5A C 0.16985(11) 1.01482(10) 0.41996(8) 0.0359(5) Uani 1 1 d . . .
H5A H 0.2106 1.0382 0.4175 0.043 Uiso 1 1 calc R . .
C6A C 0.10881(11) 1.04772(10) 0.42188(9) 0.0406(5) Uani 1 1 d . . .
C7A C 0.05019(12) 1.01160(12) 0.42595(11) 0.0578(7) Uani 1 1 d . . .
H7A H 0.0079 1.0328 0.4271 0.069 Uiso 1 1 calc R . .
C8A C 0.05171(12) 0.94670(12) 0.42835(12) 0.0622(8) Uani 1 1 d . . .
H8A H 0.0109 0.9237 0.4319 0.075 Uiso 1 1 calc R . .
C9A C 0.11256(11) 0.91408(10) 0.42560(9) 0.0411(5) Uani 1 1 d . . .
C10A C 0.17278(10) 0.94874(10) 0.42161(8) 0.0328(5) Uani 1 1 d . . .
C11A C 0.18676(10) 0.82185(10) 0.42435(8) 0.0324(5) Uani 1 1 d . . .
C12A C 0.12028(11) 0.84423(10) 0.42640(9) 0.0404(5) Uani 1 1 d . . .
C13A C 0.15865(11) 0.64064(10) 0.43037(9) 0.0381(5) Uani 1 1 d . . .
C14A C 0.10465(12) 0.60498(12) 0.39571(10) 0.0531(6) Uani 1 1 d . . .
H14A H 0.0604 0.6098 0.4103 0.080 Uiso 1 1 calc R . .
H14B H 0.1165 0.5598 0.3946 0.080 Uiso 1 1 calc R . .
H14C H 0.1026 0.6225 0.3601 0.080 Uiso 1 1 calc R . .
C15A C 0.15397(14) 0.62025(11) 0.48745(9) 0.0507(6) Uani 1 1 d . . .
H15A H 0.1890 0.6421 0.5097 0.076 Uiso 1 1 calc R . .
H15B H 0.1607 0.5742 0.4904 0.076 Uiso 1 1 calc R . .
H15C H 0.1092 0.6313 0.4989 0.076 Uiso 1 1 calc R . .
C16A C 0.22799(12) 0.62208(11) 0.41222(10) 0.0478(6) Uani 1 1 d . . .
H16A H 0.2318 0.6367 0.3761 0.072 Uiso 1 1 calc R . .
H16B H 0.2330 0.5758 0.4136 0.072 Uiso 1 1 calc R . .
H16C H 0.2637 0.6418 0.4353 0.072 Uiso 1 1 calc R . .
C17A C 0.10327(11) 1.12009(10) 0.41867(9) 0.0437(6) Uani 1 1 d . . .
C18A C 0.17172(15) 1.15173(13) 0.41573(15) 0.0848(11) Uani 1 1 d . . .
H18A H 0.2005 1.1416 0.4474 0.127 Uiso 1 1 calc R . .
H18B H 0.1656 1.1978 0.4131 0.127 Uiso 1 1 calc R . .
H18C H 0.1933 1.1362 0.3848 0.127 Uiso 1 1 calc R . .
C19A C 0.05926(17) 1.13802(13) 0.36932(11) 0.0726(9) Uani 1 1 d . . .
H19A H 0.0782 1.1191 0.3385 0.109 Uiso 1 1 calc R . .
H19B H 0.0582 1.1843 0.3656 0.109 Uiso 1 1 calc R . .
H19C H 0.0131 1.1222 0.3723 0.109 Uiso 1 1 calc R . .
C20A C 0.06901(17) 1.14581(14) 0.46621(11) 0.0733(9) Uani 1 1 d . . .
H20A H 0.0240 1.1266 0.4675 0.110 Uiso 1 1 calc R . .
H20B H 0.0645 1.1920 0.4632 0.110 Uiso 1 1 calc R . .
H20C H 0.0966 1.1352 0.4984 0.110 Uiso 1 1 calc R . .
C21A C 0.44451(11) 0.89447(11) 0.45696(9) 0.0434(6) Uani 1 1 d . . .
H21A H 0.4829 0.8901 0.4369 0.052 Uiso 1 1 calc R . .
C22A C 0.45308(11) 0.90209(11) 0.51070(9) 0.0443(6) Uani 1 1 d . . .
H22A H 0.4977 0.9027 0.5270 0.053 Uiso 1 1 calc R . .
C23A C 0.39827(11) 0.90894(10) 0.54206(8) 0.0366(5) Uani 1 1 d . . .
C24A C 0.33342(10) 0.90654(9) 0.51669(8) 0.0322(5) Uani 1 1 d . . .
H24A H 0.2952 0.9107 0.5370 0.039 Uiso 1 1 calc R . .
C25A C 0.27384(12) 0.88267(10) 0.30525(8) 0.0409(5) Uani 1 1 d . . .
H25A H 0.2268 0.8830 0.2947 0.049 Uiso 1 1 calc R . .
C26A C 0.32049(12) 0.87692(11) 0.26710(9) 0.0439(6) Uani 1 1 d . . .
C27A C 0.38900(12) 0.87610(12) 0.28444(9) 0.0506(6) Uani 1 1 d . . .
H27A H 0.4218 0.8716 0.2592 0.061 Uiso 1 1 calc R . .
C28A C 0.41114(12) 0.88152(12) 0.33692(9) 0.0472(6) Uani 1 1 d . . .
H28A H 0.4582 0.8812 0.3472 0.057 Uiso 1 1 calc R . .
C29A C 0.36355(11) 0.88741(10) 0.37464(8) 0.0349(5) Uani 1 1 d . . .
C30A C 0.29411(10) 0.88801(9) 0.35844(8) 0.0341(5) Uani 1 1 d . . .
C31A C 0.32305(10) 0.89830(9) 0.46262(8) 0.0309(5) Uani 1 1 d . . .
C32A C 0.37957(10) 0.89311(10) 0.43206(8) 0.0345(5) Uani 1 1 d . . .
C33A C 0.41174(11) 0.91712(10) 0.60133(8) 0.0393(5) Uani 1 1 d . . .
C34A C 0.46022(12) 0.97325(11) 0.61308(10) 0.0486(6) Uani 1 1 d . . .
H34A H 0.5035 0.9647 0.5980 0.073 Uiso 1 1 calc R . .
H34B H 0.4678 0.9787 0.6511 0.073 Uiso 1 1 calc R . .
H34C H 0.4402 1.0121 0.5976 0.073 Uiso 1 1 calc R . .
C35A C 0.44507(14) 0.85634(12) 0.62423(10) 0.0578(7) Uani 1 1 d . . .
H35A H 0.4151 0.8201 0.6164 0.087 Uiso 1 1 calc R . .
H35B H 0.4531 0.8608 0.6624 0.087 Uiso 1 1 calc R . .
H35C H 0.4883 0.8494 0.6086 0.087 Uiso 1 1 calc R . .
C36A C 0.34658(12) 0.92971(13) 0.62887(9) 0.0521(6) Uani 1 1 d . . .
H36A H 0.3245 0.9681 0.6142 0.078 Uiso 1 1 calc R . .
H36B H 0.3577 0.9356 0.6666 0.078 Uiso 1 1 calc R . .
H36C H 0.3158 0.8934 0.6234 0.078 Uiso 1 1 calc R . .
C37A C 0.29979(14) 0.87051(12) 0.20830(9) 0.0537(7) Uani 1 1 d . . .
C38A C 0.22308(16) 0.87323(17) 0.19687(10) 0.0790(9) Uani 1 1 d . . .
H38A H 0.2017 0.8394 0.2162 0.118 Uiso 1 1 calc R . .
H38B H 0.2121 0.8675 0.1591 0.118 Uiso 1 1 calc R . .
H38C H 0.2062 0.9145 0.2079 0.118 Uiso 1 1 calc R . .
C39A C 0.33214(17) 0.92527(14) 0.17850(10) 0.0735(9) Uani 1 1 d . . .
H39A H 0.3159 0.9660 0.1913 0.110 Uiso 1 1 calc R . .
H39B H 0.3195 0.9213 0.1409 0.110 Uiso 1 1 calc R . .
H39C H 0.3816 0.9232 0.1845 0.110 Uiso 1 1 calc R . .
C40A C 0.32504(16) 0.80698(13) 0.18787(10) 0.0692(8) Uani 1 1 d . . .
H40A H 0.3745 0.8050 0.1934 0.104 Uiso 1 1 calc R . .
H40B H 0.3119 0.8032 0.1503 0.104 Uiso 1 1 calc R . .
H40C H 0.3049 0.7721 0.2068 0.104 Uiso 1 1 calc R . .
C1B C 0.14827(11) 0.57756(10) 0.06658(9) 0.0394(5) Uani 1 1 d . . .
H1B H 0.1455 0.5407 0.0451 0.047 Uiso 1 1 calc R . .
C2B C 0.15193(11) 0.57157(10) 0.12057(9) 0.0405(5) Uani 1 1 d . . .
H2B H 0.1516 0.5303 0.1356 0.049 Uiso 1 1 calc R . .
C3B C 0.15616(11) 0.62464(10) 0.15382(9) 0.0381(5) Uani 1 1 d . . .
C4B C 0.15472(10) 0.68452(10) 0.13031(8) 0.0359(5) Uani 1 1 d . . .
H4B H 0.1563 0.7212 0.1520 0.043 Uiso 1 1 calc R . .
C5B C 0.14587(11) 0.73308(10) -0.07969(8) 0.0376(5) Uani 1 1 d . . .
H5B H 0.1434 0.7769 -0.0885 0.045 Uiso 1 1 calc R . .
C6B C 0.15100(13) 0.68863(11) -0.11950(9) 0.0459(6) Uani 1 1 d . . .
C7B C 0.15392(16) 0.62515(12) -0.10474(10) 0.0630(8) Uani 1 1 d . . .
H7B H 0.1569 0.5938 -0.1312 0.076 Uiso 1 1 calc R . .
C8B C 0.15273(14) 0.60567(11) -0.05306(10) 0.0543(7) Uani 1 1 d . . .
H8B H 0.1553 0.5618 -0.0445 0.065 Uiso 1 1 calc R . .
C9B C 0.14776(11) 0.65063(10) -0.01372(8) 0.0364(5) Uani 1 1 d . . .
C10B C 0.14433(10) 0.71513(10) -0.02748(8) 0.0341(5) Uani 1 1 d . . .
C11B C 0.15097(10) 0.69196(9) 0.07599(8) 0.0327(5) Uani 1 1 d . . .
C12B C 0.14857(10) 0.63761(9) 0.04357(8) 0.0332(5) Uani 1 1 d . . .
C13B C 0.16286(12) 0.61473(11) 0.21355(9) 0.0451(6) Uani 1 1 d . . .
C14B C 0.10123(13) 0.57749(13) 0.23064(10) 0.0572(7) Uani 1 1 d . . .
H14D H 0.0987 0.5363 0.2127 0.086 Uiso 1 1 calc R . .
H14E H 0.0598 0.6017 0.2214 0.086 Uiso 1 1 calc R . .
H14F H 0.1059 0.5707 0.2687 0.086 Uiso 1 1 calc R . .
C15B C 0.22710(14) 0.57593(15) 0.22799(11) 0.0720(9) Uani 1 1 d . . .
H15D H 0.2667 0.5989 0.2168 0.108 Uiso 1 1 calc R . .
H15E H 0.2237 0.5346 0.2103 0.108 Uiso 1 1 calc R . .
H15F H 0.2319 0.5695 0.2661 0.108 Uiso 1 1 calc R . .
C16B C 0.16719(16) 0.67736(13) 0.24376(10) 0.0660(8) Uani 1 1 d . . .
H16D H 0.1700 0.6687 0.2816 0.099 Uiso 1 1 calc R . .
H16E H 0.1267 0.7029 0.2344 0.099 Uiso 1 1 calc R . .
H16F H 0.2076 0.7007 0.2348 0.099 Uiso 1 1 calc R . .
C17B C 0.15223(15) 0.70883(12) -0.17711(10) 0.0573(7) Uani 1 1 d . . .
C18B C 0.1767(3) 0.77673(14) -0.18219(13) 0.142(2) Uani 1 1 d . . .
H18D H 0.2213 0.7813 -0.1634 0.214 Uiso 1 1 calc R . .
H18E H 0.1445 0.8057 -0.1671 0.214 Uiso 1 1 calc R . .
H18F H 0.1800 0.7870 -0.2194 0.214 Uiso 1 1 calc R . .
C19B C 0.07888(18) 0.7027(2) -0.20241(12) 0.1083(14) Uani 1 1 d . . .
H19D H 0.0786 0.7120 -0.2400 0.162 Uiso 1 1 calc R . .
H19E H 0.0494 0.7329 -0.1857 0.162 Uiso 1 1 calc R . .
H19F H 0.0624 0.6594 -0.1974 0.162 Uiso 1 1 calc R . .
C20B C 0.19792(14) 0.66577(12) -0.20657(10) 0.0558(7) Uani 1 1 d . . .
H20D H 0.2431 0.6647 -0.1883 0.084 Uiso 1 1 calc R . .
H20E H 0.2012 0.6820 -0.2423 0.084 Uiso 1 1 calc R . .
H20F H 0.1789 0.6228 -0.2082 0.084 Uiso 1 1 calc R . .
C21B C 0.22161(11) 0.94111(10) 0.03919(8) 0.0362(5) Uani 1 1 d . . .
H21B H 0.2013 0.9816 0.0431 0.043 Uiso 1 1 calc R . .
C22B C 0.29038(11) 0.93683(10) 0.03256(8) 0.0369(5) Uani 1 1 d . . .
H22B H 0.3163 0.9747 0.0319 0.044 Uiso 1 1 calc R . .
C23B C 0.32263(10) 0.87867(9) 0.02691(8) 0.0318(5) Uani 1 1 d . . .
C24B C 0.28226(11) 0.82420(10) 0.02859(8) 0.0349(5) Uani 1 1 d . . .
H24B H 0.3029 0.7838 0.0249 0.042 Uiso 1 1 calc R . .
C25B C 0.00934(11) 0.81703(10) 0.04448(8) 0.0362(5) Uani 1 1 d . . .
H25B H -0.0098 0.7756 0.0424 0.043 Uiso 1 1 calc R . .
C26B C -0.03316(11) 0.86879(10) 0.05021(8) 0.0363(5) Uani 1 1 d . . .
C27B C -0.00318(12) 0.92879(11) 0.05269(9) 0.0458(6) Uani 1 1 d . . .
H27B H -0.0310 0.9650 0.0567 0.055 Uiso 1 1 calc R . .
C28B C 0.06582(12) 0.93716(10) 0.04954(9) 0.0443(6) Uani 1 1 d . . .
H28B H 0.0846 0.9787 0.0511 0.053 Uiso 1 1 calc R . .
C29B C 0.10785(11) 0.88484(9) 0.04413(8) 0.0327(5) Uani 1 1 d . . .
C30B C 0.07867(11) 0.82377(9) 0.04165(8) 0.0330(5) Uani 1 1 d . . .
C31B C 0.21347(11) 0.82681(9) 0.03538(8) 0.0319(5) Uani 1 1 d . . .
C32B C 0.18230(11) 0.88670(9) 0.04006(7) 0.0311(5) Uani 1 1 d . . .
C33B C 0.39799(11) 0.87278(10) 0.01845(9) 0.0395(5) Uani 1 1 d . . .
C34B C 0.43330(12) 0.93749(11) 0.01584(10) 0.0484(6) Uani 1 1 d . . .
H34D H 0.4114 0.9627 -0.0128 0.073 Uiso 1 1 calc R . .
H34E H 0.4811 0.9311 0.0095 0.073 Uiso 1 1 calc R . .
H34F H 0.4300 0.9600 0.0492 0.073 Uiso 1 1 calc R . .
C35B C 0.43359(12) 0.83525(12) 0.06382(11) 0.0545(7) Uani 1 1 d . . .
H35D H 0.4294 0.8583 0.0968 0.082 Uiso 1 1 calc R . .
H35E H 0.4816 0.8302 0.0576 0.082 Uiso 1 1 calc R . .
H35F H 0.4125 0.7933 0.0661 0.082 Uiso 1 1 calc R . .
C36B C 0.40572(14) 0.83831(13) -0.03390(10) 0.0630(7) Uani 1 1 d . . .
H36D H 0.3859 0.7957 -0.0324 0.094 Uiso 1 1 calc R . .
H36E H 0.4539 0.8348 -0.0402 0.094 Uiso 1 1 calc R . .
H36F H 0.3823 0.8624 -0.0625 0.094 Uiso 1 1 calc R . .
C37B C -0.10922(11) 0.86037(11) 0.05578(9) 0.0433(6) Uani 1 1 d . . .
C38B C -0.14954(12) 0.91778(12) 0.03314(11) 0.0560(7) Uani 1 1 d . . .
H38D H -0.1981 0.9102 0.0356 0.084 Uiso 1 1 calc R . .
H38E H -0.1402 0.9237 -0.0037 0.084 Uiso 1 1 calc R . .
H38F H -0.1360 0.9560 0.0531 0.084 Uiso 1 1 calc R . .
C39B C -0.13587(12) 0.80105(11) 0.02625(11) 0.0571(7) Uani 1 1 d . . .
H39D H -0.1159 0.7630 0.0432 0.086 Uiso 1 1 calc R . .
H39E H -0.1234 0.8029 -0.0102 0.086 Uiso 1 1 calc R . .
H39F H -0.1853 0.7993 0.0268 0.086 Uiso 1 1 calc R . .
C40B C -0.12023(15) 0.85421(18) 0.11448(11) 0.0832(10) Uani 1 1 d . . .
H40D H -0.0953 0.8173 0.1290 0.125 Uiso 1 1 calc R . .
H40E H -0.1687 0.8488 0.1191 0.125 Uiso 1 1 calc R . .
H40F H -0.1038 0.8927 0.1329 0.125 Uiso 1 1 calc R . .
C1C C 0.38745(12) 0.42235(11) 0.61099(9) 0.0447(6) Uani 1 1 d . . .
H1C H 0.3602 0.4182 0.5790 0.054 Uiso 1 1 calc R . .
C2C C 0.45372(13) 0.40157(12) 0.61378(9) 0.0486(6) Uani 1 1 d . . .
H2C H 0.4712 0.3834 0.5835 0.058 Uiso 1 1 calc R . .
C3C C 0.49587(12) 0.40641(12) 0.65974(9) 0.0487(6) Uani 1 1 d . . .
C4C C 0.46826(12) 0.43549(12) 0.70284(9) 0.0455(6) Uani 1 1 d . . .
H4C H 0.4961 0.4408 0.7343 0.055 Uiso 1 1 calc R . .
C5C C 0.20549(11) 0.50747(10) 0.71484(8) 0.0375(5) Uani 1 1 d . . .
H5C H 0.1945 0.5214 0.7486 0.045 Uiso 1 1 calc R . .
C6C C 0.15398(11) 0.50437(10) 0.67423(9) 0.0404(5) Uani 1 1 d . . .
C7C C 0.17338(13) 0.48457(13) 0.62538(9) 0.0540(7) Uani 1 1 d . . .
H7C H 0.1401 0.4831 0.5967 0.065 Uiso 1 1 calc R . .
C8C C 0.23864(13) 0.46704(13) 0.61691(9) 0.0532(7) Uani 1 1 d . . .
H8C H 0.2494 0.4533 0.5830 0.064 Uiso 1 1 calc R . .
C9C C 0.28888(11) 0.46933(10) 0.65763(8) 0.0382(5) Uani 1 1 d . . .
C10C C 0.27204(11) 0.49078(10) 0.70726(8) 0.0345(5) Uani 1 1 d . . .
C11C C 0.40184(11) 0.45683(10) 0.70125(8) 0.0374(5) Uani 1 1 d . . .
C12C C 0.36015(11) 0.44922(10) 0.65444(8) 0.0377(5) Uani 1 1 d . . .
C13C C 0.56924(13) 0.38242(15) 0.66383(10) 0.0637(8) Uani 1 1 d . . .
C14C C 0.58563(18) 0.3447(2) 0.61514(14) 0.1226(16) Uani 1 1 d . . .
H14G H 0.6323 0.3290 0.6196 0.184 Uiso 1 1 calc R . .
H14H H 0.5807 0.3723 0.5842 0.184 Uiso 1 1 calc R . .
H14I H 0.5544 0.3088 0.6104 0.184 Uiso 1 1 calc R . .
C15C C 0.58181(16) 0.34066(17) 0.71196(13) 0.0863(10) Uani 1 1 d . . .
H15G H 0.5500 0.3049 0.7099 0.129 Uiso 1 1 calc R . .
H15H H 0.5751 0.3656 0.7436 0.129 Uiso 1 1 calc R . .
H15I H 0.6284 0.3245 0.7135 0.129 Uiso 1 1 calc R . .
C16C C 0.61694(16) 0.44024(19) 0.66961(15) 0.1015(12) Uani 1 1 d . . .
H16G H 0.6064 0.4649 0.7005 0.152 Uiso 1 1 calc R . .
H16H H 0.6107 0.4669 0.6382 0.152 Uiso 1 1 calc R . .
H16I H 0.6640 0.4256 0.6738 0.152 Uiso 1 1 calc R . .
C17C C 0.08104(11) 0.52412(11) 0.68241(9) 0.0431(6) Uani 1 1 d . . .
C18C C 0.06267(13) 0.51230(14) 0.73879(10) 0.0590(7) Uani 1 1 d . . .
H18G H 0.0680 0.4671 0.7471 0.088 Uiso 1 1 calc R . .
H18H H 0.0156 0.5250 0.7424 0.088 Uiso 1 1 calc R . .
H18I H 0.0927 0.5372 0.7630 0.088 Uiso 1 1 calc R . .
C19C C 0.07365(14) 0.59544(12) 0.67016(11) 0.0606(7) Uani 1 1 d . . .
H19G H 0.1062 0.6195 0.6930 0.091 Uiso 1 1 calc R . .
H19H H 0.0275 0.6092 0.6763 0.091 Uiso 1 1 calc R . .
H19I H 0.0825 0.6030 0.6334 0.091 Uiso 1 1 calc R . .
C20C C 0.03025(13) 0.48763(13) 0.64613(11) 0.0632(8) Uani 1 1 d . . .
H20G H 0.0362 0.4994 0.6096 0.095 Uiso 1 1 calc R . .
H20H H -0.0159 0.4982 0.6548 0.095 Uiso 1 1 calc R . .
H20I H 0.0379 0.4419 0.6507 0.095 Uiso 1 1 calc R . .
C21C C 0.35697(11) 0.46940(11) 0.90975(8) 0.0424(6) Uani 1 1 d . . .
H21C H 0.3619 0.4984 0.9383 0.051 Uiso 1 1 calc R . .
C22C C 0.35033(11) 0.40487(11) 0.91935(8) 0.0417(5) Uani 1 1 d . . .
H22C H 0.3513 0.3904 0.9547 0.050 Uiso 1 1 calc R . .
C23C C 0.34230(11) 0.36041(11) 0.87867(8) 0.0385(5) Uani 1 1 d . A .
C24C C 0.34039(10) 0.38353(10) 0.82732(8) 0.0367(5) Uani 1 1 d . . .
H24C H 0.3340 0.3545 0.7989 0.044 Uiso 1 1 calc R . .
C25C C 0.38437(12) 0.62821(11) 0.76917(9) 0.0440(6) Uani 1 1 d . . .
H25C H 0.3868 0.6345 0.7325 0.053 Uiso 1 1 calc R . .
C26C C 0.39486(13) 0.68024(11) 0.80298(9) 0.0517(6) Uani 1 1 d . . .
C27C C 0.38871(14) 0.66964(12) 0.85607(10) 0.0565(7) Uani 1 1 d . . .
H27C H 0.3942 0.7043 0.8798 0.068 Uiso 1 1 calc R . .
C28C C 0.37476(13) 0.61008(11) 0.87557(9) 0.0478(6) Uani 1 1 d . . .
H28C H 0.3704 0.6046 0.9121 0.057 Uiso 1 1 calc R . .
C29C C 0.36711(11) 0.55830(10) 0.84211(8) 0.0372(5) Uani 1 1 d . . .
C30C C 0.37054(11) 0.56757(10) 0.78735(8) 0.0378(5) Uani 1 1 d . . .
C31C C 0.34756(10) 0.44811(10) 0.81651(8) 0.0345(5) Uani 1 1 d . . .
C32C C 0.35643(10) 0.49161(10) 0.85835(8) 0.0352(5) Uani 1 1 d . . .
C33C C 0.33671(10) 0.28973(11) 0.89059(7) 0.0423(5) Uani 1 1 d D . .
C34C C 0.27977(19) 0.27682(16) 0.92683(16) 0.0702(12) Uani 0.806(4) 1 d PD A 1
H34G H 0.2377 0.2964 0.9121 0.105 Uiso 0.806(4) 1 calc PR A 1
H34H H 0.2919 0.2949 0.9616 0.105 Uiso 0.806(4) 1 calc PR A 1
H34I H 0.2732 0.2309 0.9300 0.105 Uiso 0.806(4) 1 calc PR A 1
C35C C 0.40237(16) 0.26445(18) 0.9181(2) 0.0934(18) Uani 0.806(4) 1 d PD A 1
H35G H 0.3964 0.2198 0.9275 0.140 Uiso 0.806(4) 1 calc PR A 1
H35H H 0.4137 0.2893 0.9500 0.140 Uiso 0.806(4) 1 calc PR A 1
H35I H 0.4391 0.2681 0.8945 0.140 Uiso 0.806(4) 1 calc PR A 1
C36C C 0.3206(3) 0.24871(16) 0.84190(12) 0.0799(14) Uani 0.806(4) 1 d PD A 1
H36G H 0.3547 0.2561 0.8165 0.120 Uiso 0.806(4) 1 calc PR A 1
H36H H 0.2757 0.2599 0.8260 0.120 Uiso 0.806(4) 1 calc PR A 1
H36I H 0.3210 0.2038 0.8520 0.120 Uiso 0.806(4) 1 calc PR A 1
C37C C 0.41267(16) 0.74513(13) 0.78070(11) 0.0676(8) Uani 1 1 d . . .
C38C C 0.47977(17) 0.73928(17) 0.75445(16) 0.1051(13) Uani 1 1 d . . .
H38G H 0.5158 0.7269 0.7807 0.158 Uiso 1 1 calc R . .
H38H H 0.4911 0.7802 0.7390 0.158 Uiso 1 1 calc R . .
H38I H 0.4753 0.7069 0.7268 0.158 Uiso 1 1 calc R . .
C39C C 0.35754(16) 0.76577(13) 0.73931(11) 0.0690(8) Uani 1 1 d . . .
H39G H 0.3689 0.8076 0.7256 0.103 Uiso 1 1 calc R . .
H39H H 0.3140 0.7681 0.7553 0.103 Uiso 1 1 calc R . .
H39I H 0.3544 0.7348 0.7106 0.103 Uiso 1 1 calc R . .
C40C C 0.4190(3) 0.79662(15) 0.82319(13) 0.1317(19) Uani 1 1 d . . .
H40G H 0.4571 0.7866 0.8484 0.198 Uiso 1 1 calc R . .
H40H H 0.3771 0.7983 0.8415 0.198 Uiso 1 1 calc R . .
H40I H 0.4267 0.8379 0.8069 0.198 Uiso 1 1 calc R . .
C34D C 0.3334(9) 0.2792(7) 0.94961(16) 0.0702(12) Uani 0.194(4) 1 d PDU A 2
H34J H 0.3297 0.2336 0.9567 0.105 Uiso 0.194(4) 1 calc PR A 2
H34K H 0.2937 0.3012 0.9618 0.105 Uiso 0.194(4) 1 calc PR A 2
H34L H 0.3746 0.2960 0.9682 0.105 Uiso 0.194(4) 1 calc PR A 2
C35D C 0.4005(5) 0.2638(5) 0.8677(7) 0.069(5) Uani 0.194(4) 1 d PDU A 2
H35J H 0.4028 0.2177 0.8728 0.104 Uiso 0.194(4) 1 calc PR A 2
H35K H 0.4406 0.2836 0.8854 0.104 Uiso 0.194(4) 1 calc PR A 2
H35L H 0.3991 0.2733 0.8300 0.104 Uiso 0.194(4) 1 calc PR A 2
C36D C 0.2747(5) 0.2655(7) 0.8575(5) 0.058(4) Uani 0.194(4) 1 d PDU A 2
H36J H 0.2689 0.2200 0.8638 0.087 Uiso 0.194(4) 1 calc PR A 2
H36K H 0.2810 0.2726 0.8202 0.087 Uiso 0.194(4) 1 calc PR A 2
H36L H 0.2343 0.2884 0.8672 0.087 Uiso 0.194(4) 1 calc PR A 2

loop_
_atom_site_aniso_label
_atom_site_aniso_U_11
_atom_site_aniso_U_22
_atom_site_aniso_U_33
_atom_site_aniso_U_23
_atom_site_aniso_U_13
_atom_site_aniso_U_12
Si1A 0.0269(3) 0.0331(3) 0.0328(3) 0.0012(2) 0.0018(2) -0.0024(2)
Si1B 0.0349(3) 0.0268(3) 0.0374(3) -0.0011(2) 0.0022(3) -0.0011(2)
Si1C 0.0367(3) 0.0426(3) 0.0262(3) -0.0009(3) -0.0016(2) -0.0034(3)
C1A 0.0277(13) 0.0421(15) 0.122(3) 0.0149(15) 0.0084(14) -0.0026(11)
C2A 0.0333(14) 0.0420(15) 0.109(2) 0.0133(14) 0.0065(14) -0.0120(11)
C3A 0.0330(12) 0.0362(12) 0.0429(13) 0.0026(10) 0.0007(10) -0.0037(10)
C4A 0.0287(11) 0.0388(12) 0.0318(11) -0.0011(9) 0.0001(9) -0.0015(9)
C5A 0.0314(12) 0.0370(12) 0.0395(12) 0.0018(10) 0.0034(9) -0.0016(9)
C6A 0.0371(13) 0.0378(12) 0.0467(13) 0.0047(10) 0.0019(10) 0.0032(10)
C7A 0.0328(14) 0.0447(15) 0.097(2) 0.0120(14) 0.0122(13) 0.0079(11)
C8A 0.0296(14) 0.0436(15) 0.115(2) 0.0129(15) 0.0142(14) -0.0011(11)
C9A 0.0272(12) 0.0400(13) 0.0563(15) 0.0089(11) 0.0028(10) 0.0014(10)
C10A 0.0281(11) 0.0389(12) 0.0315(11) 0.0044(9) 0.0018(9) -0.0004(9)
C11A 0.0279(11) 0.0390(12) 0.0300(11) 0.0040(9) -0.0010(9) -0.0042(9)
C12A 0.0301(12) 0.0366(12) 0.0542(14) 0.0070(10) 0.0007(10) -0.0022(10)
C13A 0.0370(13) 0.0345(12) 0.0429(13) -0.0017(10) 0.0033(10) -0.0053(10)
C14A 0.0485(15) 0.0501(15) 0.0601(16) -0.0141(12) -0.0011(12) -0.0105(12)
C15A 0.0725(18) 0.0330(13) 0.0472(14) -0.0004(11) 0.0084(12) -0.0007(12)
C16A 0.0447(15) 0.0383(13) 0.0607(16) 0.0011(11) 0.0050(12) 0.0001(11)
C17A 0.0396(14) 0.0388(13) 0.0531(15) 0.0034(11) 0.0057(11) 0.0031(10)
C18A 0.0588(19) 0.0371(15) 0.160(3) 0.0005(18) 0.019(2) 0.0007(13)
C19A 0.100(2) 0.0529(17) 0.0627(19) 0.0126(14) -0.0064(17) 0.0147(16)
C20A 0.102(2) 0.0582(18) 0.0616(18) 0.0013(14) 0.0209(17) 0.0163(17)
C21A 0.0278(12) 0.0613(15) 0.0419(13) -0.0002(11) 0.0066(10) -0.0016(11)
C22A 0.0249(12) 0.0603(15) 0.0472(14) -0.0005(11) -0.0024(10) -0.0013(11)
C23A 0.0333(12) 0.0372(12) 0.0391(12) 0.0015(9) 0.0016(10) -0.0041(9)
C24A 0.0285(11) 0.0300(11) 0.0385(12) 0.0010(9) 0.0048(9) -0.0015(9)
C25A 0.0424(14) 0.0437(13) 0.0361(12) 0.0033(10) -0.0002(10) -0.0037(10)
C26A 0.0535(16) 0.0450(14) 0.0335(12) 0.0013(10) 0.0060(11) -0.0056(11)
C27A 0.0447(15) 0.0655(17) 0.0434(14) -0.0041(12) 0.0156(11) -0.0047(12)
C28A 0.0356(13) 0.0650(16) 0.0419(14) -0.0006(12) 0.0083(10) -0.0041(11)
C29A 0.0335(12) 0.0359(12) 0.0359(12) 0.0006(9) 0.0070(9) -0.0036(9)
C30A 0.0338(12) 0.0314(11) 0.0371(12) 0.0003(9) 0.0029(9) -0.0029(9)
C31A 0.0302(11) 0.0280(11) 0.0345(11) 0.0015(9) 0.0026(9) -0.0028(9)
C32A 0.0289(12) 0.0370(12) 0.0376(12) 0.0020(9) 0.0021(9) -0.0022(9)
C33A 0.0382(13) 0.0423(13) 0.0364(12) 0.0017(10) -0.0038(10) -0.0051(10)
C34A 0.0432(14) 0.0506(15) 0.0512(15) -0.0059(11) -0.0029(11) -0.0066(11)
C35A 0.0744(19) 0.0508(15) 0.0456(15) 0.0046(12) -0.0149(13) -0.0004(13)
C36A 0.0505(16) 0.0715(18) 0.0344(13) -0.0046(12) 0.0029(11) -0.0124(13)
C37A 0.0676(18) 0.0607(16) 0.0329(13) 0.0000(11) 0.0047(12) -0.0066(13)
C38A 0.083(2) 0.118(3) 0.0339(15) -0.0045(16) -0.0061(14) 0.0004(19)
C39A 0.114(3) 0.069(2) 0.0380(15) 0.0046(13) 0.0128(16) -0.0108(18)
C40A 0.096(2) 0.0642(18) 0.0480(16) -0.0138(13) 0.0117(15) -0.0105(16)
C1B 0.0411(13) 0.0292(12) 0.0484(14) -0.0005(10) 0.0070(10) -0.0021(10)
C2B 0.0366(13) 0.0355(12) 0.0491(14) 0.0103(10) 0.0015(10) 0.0010(10)
C3B 0.0303(12) 0.0410(13) 0.0427(13) 0.0047(10) 0.0004(10) -0.0026(10)
C4B 0.0315(12) 0.0350(12) 0.0411(13) -0.0008(9) 0.0005(9) -0.0005(9)
C5B 0.0410(13) 0.0295(11) 0.0429(13) 0.0002(9) 0.0067(10) -0.0016(10)
C6B 0.0620(16) 0.0363(13) 0.0405(13) -0.0036(10) 0.0116(11) -0.0003(11)
C7B 0.109(2) 0.0360(14) 0.0453(15) -0.0104(11) 0.0154(15) -0.0009(14)
C8B 0.083(2) 0.0291(12) 0.0515(15) -0.0049(11) 0.0107(14) -0.0019(12)
C9B 0.0362(12) 0.0295(11) 0.0436(13) -0.0025(9) 0.0030(10) -0.0024(9)
C10B 0.0314(12) 0.0301(11) 0.0409(12) -0.0025(9) 0.0035(9) -0.0025(9)
C11B 0.0265(11) 0.0309(11) 0.0408(12) 0.0003(9) 0.0028(9) -0.0012(9)
C12B 0.0286(11) 0.0289(11) 0.0424(12) 0.0002(9) 0.0038(9) -0.0007(9)
C13B 0.0431(14) 0.0464(14) 0.0446(14) 0.0093(11) -0.0046(11) -0.0052(11)
C14B 0.0624(18) 0.0637(17) 0.0452(15) 0.0116(12) 0.0025(12) -0.0146(14)
C15B 0.0569(18) 0.090(2) 0.0666(19) 0.0211(16) -0.0141(14) 0.0064(16)
C16B 0.094(2) 0.0629(18) 0.0403(15) 0.0039(13) -0.0023(14) -0.0168(16)
C17B 0.087(2) 0.0447(15) 0.0420(14) -0.0033(11) 0.0185(14) 0.0077(14)
C18B 0.332(7) 0.0445(19) 0.062(2) -0.0008(15) 0.089(3) -0.020(3)
C19B 0.096(3) 0.175(4) 0.055(2) 0.027(2) 0.0141(18) 0.069(3)
C20B 0.0662(18) 0.0569(16) 0.0455(15) -0.0048(12) 0.0121(13) -0.0035(13)
C21B 0.0395(13) 0.0263(11) 0.0419(13) 0.0010(9) -0.0038(10) 0.0030(9)
C22B 0.0394(13) 0.0301(11) 0.0405(12) 0.0051(9) -0.0030(10) -0.0067(10)
C23B 0.0350(12) 0.0329(11) 0.0272(11) 0.0003(8) -0.0001(9) -0.0018(9)
C24B 0.0403(13) 0.0303(11) 0.0340(12) -0.0018(9) 0.0019(9) 0.0020(9)
C25B 0.0381(13) 0.0350(12) 0.0353(12) 0.0018(9) 0.0007(9) -0.0033(10)
C26B 0.0356(12) 0.0398(12) 0.0331(12) 0.0055(9) -0.0012(9) 0.0020(10)
C27B 0.0410(14) 0.0356(13) 0.0609(16) 0.0028(11) 0.0038(11) 0.0093(10)
C28B 0.0422(14) 0.0287(12) 0.0615(16) -0.0004(10) 0.0001(11) 0.0009(10)
C29B 0.0386(13) 0.0288(11) 0.0301(11) -0.0002(9) -0.0014(9) 0.0021(9)
C30B 0.0384(13) 0.0304(11) 0.0298(11) -0.0002(9) -0.0008(9) -0.0001(9)
C31B 0.0381(13) 0.0287(11) 0.0286(11) -0.0010(8) -0.0012(9) 0.0000(9)
C32B 0.0376(12) 0.0276(11) 0.0276(11) 0.0004(8) -0.0018(9) -0.0013(9)
C33B 0.0368(13) 0.0393(13) 0.0430(13) -0.0007(10) 0.0063(10) -0.0009(10)
C34B 0.0415(14) 0.0479(14) 0.0561(15) 0.0025(12) 0.0050(11) -0.0089(11)
C35B 0.0373(14) 0.0488(15) 0.0770(19) 0.0109(13) 0.0007(13) 0.0032(11)
C36B 0.0584(17) 0.0699(18) 0.0636(18) -0.0199(14) 0.0256(14) -0.0106(14)
C37B 0.0348(13) 0.0517(15) 0.0434(13) 0.0060(11) 0.0024(10) 0.0004(11)
C38B 0.0377(14) 0.0498(15) 0.0793(19) -0.0040(13) -0.0047(13) 0.0078(11)
C39B 0.0405(15) 0.0451(15) 0.085(2) 0.0127(13) -0.0020(13) -0.0041(11)
C40B 0.0550(19) 0.142(3) 0.0539(18) 0.0173(19) 0.0134(14) -0.0075(19)
C1C 0.0533(16) 0.0513(14) 0.0295(12) 0.0004(10) 0.0035(11) -0.0066(12)
C2C 0.0539(16) 0.0572(16) 0.0362(13) -0.0033(11) 0.0137(11) -0.0023(12)
C3C 0.0423(14) 0.0650(17) 0.0399(14) 0.0001(12) 0.0108(11) -0.0051(12)
C4C 0.0412(14) 0.0631(16) 0.0322(12) 0.0014(11) 0.0018(10) -0.0050(12)
C5C 0.0418(13) 0.0368(12) 0.0333(12) -0.0038(9) -0.0021(10) -0.0035(10)
C6C 0.0406(13) 0.0390(13) 0.0405(13) 0.0030(10) -0.0044(10) -0.0060(10)
C7C 0.0471(16) 0.0779(19) 0.0352(13) -0.0032(12) -0.0111(11) -0.0060(13)
C8C 0.0493(16) 0.0776(19) 0.0321(13) -0.0106(12) -0.0026(11) -0.0050(13)
C9C 0.0434(14) 0.0413(13) 0.0293(11) 0.0002(9) -0.0026(10) -0.0072(10)
C10C 0.0428(13) 0.0324(11) 0.0280(11) 0.0009(9) -0.0008(9) -0.0057(10)
C11C 0.0412(13) 0.0422(13) 0.0288(11) 0.0005(9) 0.0030(9) -0.0053(10)
C12C 0.0444(14) 0.0402(12) 0.0284(11) 0.0006(9) 0.0025(10) -0.0071(10)
C13C 0.0432(16) 0.099(2) 0.0510(16) -0.0035(15) 0.0149(12) 0.0063(15)
C14C 0.065(2) 0.222(5) 0.082(3) -0.048(3) 0.0103(19) 0.043(3)
C15C 0.064(2) 0.115(3) 0.081(2) 0.017(2) 0.0133(17) 0.0317(19)
C16C 0.048(2) 0.145(4) 0.111(3) 0.019(2) 0.0043(19) -0.017(2)
C17C 0.0396(14) 0.0434(13) 0.0444(13) 0.0007(10) -0.0116(10) -0.0004(10)
C18C 0.0413(15) 0.0768(19) 0.0586(17) 0.0088(14) 0.0012(12) -0.0001(13)
C19C 0.0639(18) 0.0482(16) 0.0685(18) 0.0072(13) -0.0030(14) -0.0001(13)
C20C 0.0443(16) 0.0652(18) 0.0771(19) -0.0173(15) -0.0170(14) -0.0024(13)
C21C 0.0462(14) 0.0512(15) 0.0291(12) -0.0031(10) -0.0019(10) -0.0029(11)
C22C 0.0421(14) 0.0535(15) 0.0292(12) 0.0047(10) 0.0014(10) -0.0021(11)
C23C 0.0308(12) 0.0463(13) 0.0385(13) 0.0046(10) 0.0030(9) 0.0022(10)
C24C 0.0337(12) 0.0450(13) 0.0313(12) -0.0022(10) 0.0013(9) 0.0001(10)
C25C 0.0490(15) 0.0514(15) 0.0306(12) 0.0005(10) -0.0036(10) -0.0117(11)
C26C 0.0620(17) 0.0456(14) 0.0455(15) 0.0002(11) -0.0099(12) -0.0152(12)
C27C 0.0768(19) 0.0489(15) 0.0414(14) -0.0072(12) -0.0121(13) -0.0116(13)
C28C 0.0625(17) 0.0505(15) 0.0292(12) -0.0040(10) -0.0049(11) -0.0078(12)
C29C 0.0386(13) 0.0439(13) 0.0284(11) -0.0015(9) -0.0038(9) -0.0048(10)
C30C 0.0357(12) 0.0456(13) 0.0313(12) -0.0007(10) -0.0037(9) -0.0074(10)
C31C 0.0287(12) 0.0419(13) 0.0328(12) -0.0008(9) 0.0006(9) -0.0001(9)
C32C 0.0317(12) 0.0454(13) 0.0282(11) 0.0004(9) -0.0008(9) -0.0003(10)
C33C 0.0436(14) 0.0455(13) 0.0383(13) 0.0055(10) 0.0059(10) 0.0048(11)
C34C 0.078(3) 0.0482(19) 0.089(3) 0.0136(18) 0.038(2) 0.000(2)
C35C 0.050(2) 0.060(2) 0.166(5) 0.053(3) -0.026(3) -0.0039(18)
C36C 0.137(5) 0.045(2) 0.058(2) 0.0030(17) 0.009(3) -0.006(2)
C37C 0.093(2) 0.0529(17) 0.0539(17) 0.0043(13) -0.0146(15) -0.0287(15)
C38C 0.079(3) 0.097(3) 0.136(3) 0.050(2) -0.013(2) -0.041(2)
C39C 0.098(2) 0.0487(16) 0.0598(18) 0.0045(13) 0.0027(16) -0.0071(15)
C40C 0.263(6) 0.056(2) 0.070(2) 0.0017(17) -0.038(3) -0.065(3)
C34D 0.078(3) 0.0482(19) 0.089(3) 0.0136(18) 0.038(2) 0.000(2)
C35D 0.080(11) 0.015(6) 0.112(14) 0.027(8) 0.006(10) 0.006(6)
C36D 0.043(8) 0.043(8) 0.089(12) 0.001(7) 0.010(8) -0.017(7)

loop_
_atom_type_symbol
_atom_type_description
_atom_type_scat_dispersion_real
_atom_type_scat_dispersion_imag
_atom_type_scat_source
C C 0.0033 0.0016 'International Tables Vol C Tables 4.2.6.8 and 6.1.1.4'
H H 0.0000 0.0000 'International Tables Vol C Tables 4.2.6.8 and 6.1.1.4'
Si Si 0.0817 0.0704 'International Tables Vol C Tables 4.2.6.8 and 6.1.1.4'

loop_
_geom_angle_atom_site_label_1
_geom_angle_atom_site_label_2
_geom_angle_atom_site_label_3
_geom_angle
C30A Si1A C10A 120.70(9)
C30A Si1A C11A 113.65(9)
C10A Si1A C11A 91.83(9)
C30A Si1A C31A 92.13(9)
C10A Si1A C31A 121.31(9)
C11A Si1A C31A 119.53(9)
C10B Si1B C30B 119.59(9)
C10B Si1B C11B 92.02(9)
C30B Si1B C11B 119.07(9)
C10B Si1B C31B 113.09(9)
C30B Si1B C31B 91.91(9)
C11B Si1B C31B 123.62(9)
C31C Si1C C30C 91.60(9)
C31C Si1C C10C 118.31(9)
C30C Si1C C10C 116.08(10)
C31C Si1C C11C 118.49(10)
C30C Si1C C11C 123.44(10)
C10C Si1C C11C 91.52(10)
C2A C1A C12A 119.9(2)
C1A C2A C3A 122.7(2)
C4A C3A C2A 116.7(2)
C4A C3A C13A 123.71(19)
C2A C3A C13A 119.52(19)
C3A C4A C11A 122.21(19)
C10A C5A C6A 121.9(2)
C5A C6A C7A 117.2(2)
C5A C6A C17A 123.5(2)
C7A C6A C17A 119.3(2)
C8A C7A C6A 122.1(2)
C7A C8A C9A 120.5(2)
C8A C9A C10A 119.2(2)
C8A C9A C12A 125.4(2)
C10A C9A C12A 115.44(19)
C5A C10A C9A 119.11(19)
C5A C10A Si1A 132.35(16)
C9A C10A Si1A 108.52(15)
C4A C11A C12A 119.43(19)
C4A C11A Si1A 131.81(16)
C12A C11A Si1A 108.65(15)
C1A C12A C11A 119.0(2)
C1A C12A C9A 125.5(2)
C11A C12A C9A 115.49(18)
C15A C13A C16A 109.39(19)
C15A C13A C3A 108.14(18)
C16A C13A C3A 111.71(18)
C15A C13A C14A 109.06(19)
C16A C13A C14A 107.67(19)
C3A C13A C14A 110.82(19)
C18A C17A C19A 108.1(2)
C18A C17A C20A 109.3(2)
C19A C17A C20A 107.9(2)
C18A C17A C6A 112.32(19)
C19A C17A C6A 109.0(2)
C20A C17A C6A 110.1(2)
C22A C21A C32A 120.1(2)
C21A C22A C23A 122.3(2)
C24A C23A C22A 117.0(2)
C24A C23A C33A 123.69(19)
C22A C23A C33A 119.29(19)
C31A C24A C23A 122.11(19)
C26A C25A C30A 121.9(2)
C25A C26A C27A 117.1(2)
C25A C26A C37A 123.2(2)
C27A C26A C37A 119.8(2)
C28A C27A C26A 122.7(2)
C27A C28A C29A 119.4(2)
C28A C29A C30A 119.3(2)
C28A C29A C32A 125.4(2)
C30A C29A C32A 115.30(18)
C25A C30A C29A 119.7(2)
C25A C30A Si1A 131.56(17)
C29A C30A Si1A 108.67(15)
C24A C31A C32A 119.32(18)
C24A C31A Si1A 132.42(16)
C32A C31A Si1A 108.26(14)
C21A C32A C31A 119.14(19)
C21A C32A C29A 125.43(19)
C31A C32A C29A 115.43(18)
C23A C33A C36A 112.27(18)
C23A C33A C35A 108.89(19)
C36A C33A C35A 108.8(2)
C23A C33A C34A 110.08(18)
C36A C33A C34A 108.07(19)
C35A C33A C34A 108.69(19)
C38A C37A C40A 108.1(2)
C38A C37A C26A 112.2(2)
C40A C37A C26A 109.8(2)
C38A C37A C39A 108.5(2)
C40A C37A C39A 109.2(2)
C26A C37A C39A 108.9(2)
C2B C1B C12B 120.1(2)
C1B C2B C3B 121.9(2)
C4B C3B C2B 117.4(2)
C4B C3B C13B 123.2(2)
C2B C3B C13B 119.36(19)
C11B C4B C3B 121.9(2)
C10B C5B C6B 121.8(2)
C7B C6B C5B 116.9(2)
C7B C6B C17B 121.6(2)
C5B C6B C17B 121.4(2)
C8B C7B C6B 122.7(2)
C7B C8B C9B 119.6(2)
C8B C9B C10B 118.9(2)
C8B C9B C12B 126.1(2)
C10B C9B C12B 114.94(18)
C5B C10B C9B 120.00(19)
C5B C10B Si1B 130.50(16)
C9B C10B Si1B 109.21(15)
C4B C11B C12B 119.36(19)
C4B C11B Si1B 132.12(16)
C12B C11B Si1B 108.52(15)
C1B C12B C11B 119.3(2)
C1B C12B C9B 125.55(19)
C11B C12B C9B 115.16(18)
C16B C13B C15B 108.8(2)
C16B C13B C3B 112.47(19)
C15B C13B C3B 108.9(2)
C16B C13B C14B 108.3(2)
C15B C13B C14B 108.7(2)
C3B C13B C14B 109.59(19)
C20B C17B C18B 108.4(3)
C20B C17B C6B 111.1(2)
C18B C17B C6B 111.7(2)
C20B C17B C19B 108.4(2)
C18B C17B C19B 109.7(3)
C6B C17B C19B 107.4(2)
C32B C21B C22B 120.34(19)
C21B C22B C23B 122.04(19)
C22B C23B C24B 116.79(19)
C22B C23B C33B 123.02(18)
C24B C23B C33B 120.18(18)
C31B C24B C23B 122.61(19)
C30B C25B C26B 122.2(2)
C25B C26B C27B 117.2(2)
C25B C26B C37B 121.61(19)
C27B C26B C37B 121.2(2)
C28B C27B C26B 122.0(2)
C27B C28B C29B 120.2(2)
C28B C29B C30B 118.7(2)
C28B C29B C32B 126.03(19)
C30B C29B C32B 115.24(17)
C25B C30B C29B 119.67(19)
C25B C30B Si1B 131.35(16)
C29B C30B Si1B 108.96(15)
C24B C31B C32B 118.99(18)
C24B C31B Si1B 131.93(15)
C32B C31B Si1B 108.78(15)
C21B C32B C31B 119.20(19)
C21B C32B C29B 125.72(18)
C31B C32B C29B 115.06(17)
C23B C33B C35B 109.70(18)
C23B C33B C34B 112.71(18)
C35B C33B C34B 107.68(19)
C23B C33B C36B 108.55(18)
C35B C33B C36B 110.2(2)
C34B C33B C36B 107.96(19)
C26B C37B C39B 110.81(19)
C26B C37B C40B 107.89(19)
C39B C37B C40B 110.1(2)
C26B C37B C38B 111.18(19)
C39B C37B C38B 107.66(19)
C40B C37B C38B 109.2(2)
C2C C1C C12C 120.6(2)
C1C C2C C3C 122.1(2)
C2C C3C C4C 116.7(2)
C2C C3C C13C 122.8(2)
C4C C3C C13C 120.6(2)
C11C C4C C3C 122.6(2)
C10C C5C C6C 122.1(2)
C7C C6C C5C 116.4(2)
C7C C6C C17C 121.6(2)
C5C C6C C17C 122.0(2)
C8C C7C C6C 122.8(2)
C7C C8C C9C 120.3(2)
C8C C9C C10C 118.9(2)
C8C C9C C12C 125.8(2)
C10C C9C C12C 115.29(18)
C5C C10C C9C 119.50(19)
C5C C10C Si1C 131.38(16)
C9C C10C Si1C 109.12(16)
C4C C11C C12C 119.0(2)
C4C C11C Si1C 131.95(17)
C12C C11C Si1C 108.90(16)
C1C C12C C11C 119.1(2)
C1C C12C C9C 125.8(2)
C11C C12C C9C 115.06(19)
C15C C13C C14C 109.0(3)
C15C C13C C3C 110.3(2)
C14C C13C C3C 111.6(2)
C15C C13C C16C 108.4(3)
C14C C13C C16C 109.0(3)
C3C C13C C16C 108.5(3)
C20C C17C C18C 107.5(2)
C20C C17C C6C 111.6(2)
C18C C17C C6C 111.84(18)
C20C C17C C19C 108.6(2)
C18C C17C C19C 108.9(2)
C6C C17C C19C 108.35(19)
C22C C21C C32C 120.0(2)
C21C C22C C23C 122.1(2)
C24C C23C C22C 117.3(2)
C24C C23C C33C 122.00(19)
C22C C23C C33C 120.73(19)
C23C C24C C31C 121.9(2)
C30C C25C C26C 122.4(2)
C27C C26C C25C 117.2(2)
C27C C26C C37C 123.0(2)
C25C C26C C37C 119.8(2)
C28C C27C C26C 122.0(2)
C27C C28C C29C 120.4(2)
C28C C29C C30C 119.2(2)
C28C C29C C32C 125.70(19)
C30C C29C C32C 115.04(18)
C25C C30C C29C 118.61(19)
C25C C30C Si1C 132.61(17)
C29C C30C Si1C 108.70(15)
C24C C31C C32C 119.48(19)
C24C C31C Si1C 130.87(16)
C32C C31C Si1C 109.63(15)
C21C C32C C31C 119.2(2)
C21C C32C C29C 126.11(19)
C31C C32C C29C 114.59(18)
C23C C33C C34D 110.3(6)
C23C C33C C36D 106.4(6)
C34D C33C C36D 114.1(9)
C23C C33C C35D 101.5(5)
C34D C33C C35D 114.7(9)
C36D C33C C35D 108.8(9)
C23C C33C C34C 111.13(19)
C34D C33C C34C 45.2(6)
C36D C33C C34C 71.2(6)
C35D C33C C34C 146.1(5)
C23C C33C C36C 113.8(2)
C34D C33C C36C 134.3(6)
C36D C33C C36C 41.2(6)
C35D C33C C36C 67.5(7)
C34C C33C C36C 105.7(3)
C23C C33C C35C 111.1(2)
C34D C33C C35C 65.8(7)
C36D C33C C35C 139.6(6)
C35D C33C C35C 49.7(6)
C34C C33C C35C 107.3(3)
C36C C33C C35C 107.4(3)
C39C C37C C26C 109.8(2)
C39C C37C C38C 108.6(2)
C26C C37C C38C 108.6(3)
C39C C37C C40C 107.9(3)
C26C C37C C40C 112.2(2)
C38C C37C C40C 109.6(3)

loop_
_geom_bond_atom_site_label_1
_geom_bond_atom_site_label_2
_geom_bond_distance
Si1A C30A 1.865(2)
Si1A C10A 1.869(2)
Si1A C11A 1.871(2)
Si1A C31A 1.871(2)
Si1B C10B 1.859(2)
Si1B C30B 1.864(2)
Si1B C11B 1.867(2)
Si1B C31B 1.869(2)
Si1C C31C 1.859(2)
Si1C C30C 1.867(2)
Si1C C10C 1.869(2)
Si1C C11C 1.873(2)
C1A C2A 1.376(3)
C1A C12A 1.389(3)
C2A C3A 1.394(3)
C3A C4A 1.386(3)
C3A C13A 1.533(3)
C4A C11A 1.395(3)
C5A C10A 1.393(3)
C5A C6A 1.396(3)
C6A C7A 1.397(3)
C6A C17A 1.530(3)
C7A C8A 1.368(3)
C8A C9A 1.392(3)
C9A C10A 1.407(3)
C9A C12A 1.479(3)
C11A C12A 1.401(3)
C13A C15A 1.528(3)
C13A C16A 1.529(3)
C13A C14A 1.535(3)
C17A C18A 1.516(4)
C17A C19A 1.529(3)
C17A C20A 1.530(3)
C21A C22A 1.380(3)
C21A C32A 1.394(3)
C22A C23A 1.399(3)
C23A C24A 1.398(3)
C23A C33A 1.528(3)
C24A C31A 1.393(3)
C25A C26A 1.393(3)
C25A C30A 1.394(3)
C26A C27A 1.397(3)
C26A C37A 1.534(3)
C27A C28A 1.385(3)
C28A C29A 1.398(3)
C29A C30A 1.407(3)
C29A C32A 1.483(3)
C31A C32A 1.411(3)
C33A C36A 1.534(3)
C33A C35A 1.537(3)
C33A C34A 1.538(3)
C37A C38A 1.527(4)
C37A C40A 1.532(4)
C37A C39A 1.545(4)
C1B C2B 1.381(3)
C1B C12B 1.395(3)
C2B C3B 1.402(3)
C3B C4B 1.396(3)
C3B C13B 1.536(3)
C4B C11B 1.393(3)
C5B C10B 1.388(3)
C5B C6B 1.391(3)
C6B C7B 1.389(3)
C6B C17B 1.533(3)
C7B C8B 1.383(3)
C8B C9B 1.389(3)
C9B C10B 1.403(3)
C9B C12B 1.487(3)
C11B C12B 1.411(3)
C13B C16B 1.527(3)
C13B C15B 1.534(3)
C13B C14B 1.538(3)
C17B C20B 1.516(3)
C17B C18B 1.518(4)
C17B C19B 1.553(4)
C21B C32B 1.386(3)
C21B C22B 1.386(3)
C22B C23B 1.393(3)
C23B C24B 1.400(3)
C23B C33B 1.526(3)
C24B C31B 1.385(3)
C25B C30B 1.386(3)
C25B C26B 1.390(3)
C26B C27B 1.395(3)
C26B C37B 1.532(3)
C27B C28B 1.384(3)
C28B C29B 1.393(3)
C29B C30B 1.409(3)
C29B C32B 1.484(3)
C31B C32B 1.413(3)
C33B C35B 1.533(3)
C33B C34B 1.535(3)
C33B C36B 1.538(3)
C37B C39B 1.534(3)
C37B C40B 1.535(3)
C37B C38B 1.539(3)
C1C C2C 1.379(3)
C1C C12C 1.388(3)
C2C C3C 1.395(3)
C3C C4C 1.403(3)
C3C C13C 1.534(4)
C4C C11C 1.387(3)
C5C C10C 1.389(3)
C5C C6C 1.404(3)
C6C C7C 1.394(3)
C6C C17C 1.530(3)
C7C C8C 1.374(3)
C8C C9C 1.389(3)
C9C C10C 1.407(3)
C9C C12C 1.480(3)
C11C C12C 1.413(3)
C13C C15C 1.518(4)
C13C C14C 1.528(4)
C13C C16C 1.541(4)
C17C C20C 1.526(3)
C17C C18C 1.529(3)
C17C C19C 1.539(3)
C21C C22C 1.389(3)
C21C C32C 1.393(3)
C22C C23C 1.399(3)
C23C C24C 1.397(3)
C23C C33C 1.525(3)
C24C C31C 1.397(3)
C25C C30C 1.392(3)
C25C C26C 1.401(3)
C26C C27C 1.387(3)
C26C C37C 1.530(3)
C27C C28C 1.384(3)
C28C C29C 1.387(3)
C29C C30C 1.418(3)
C29C C32C 1.483(3)
C31C C32C 1.409(3)
C33C C34D 1.529(2)
C33C C36D 1.529(3)
C33C C35D 1.530(3)
C33C C34C 1.531(2)
C33C C36C 1.529(2)
C33C C35C 1.529(2)
C37C C39C 1.528(4)
C37C C38C 1.533(5)
C37C C40C 1.533(4)

loop_
_geom_torsion_atom_site_label_1
_geom_torsion_atom_site_label_2
_geom_torsion_atom_site_label_3
_geom_torsion_atom_site_label_4
_geom_torsion
C12A C1A C2A C3A 0.5(5)
C1A C2A C3A C4A -0.3(4)
C1A C2A C3A C13A 176.7(3)
C2A C3A C4A C11A 0.4(3)
C13A C3A C4A C11A -176.41(19)
C10A C5A C6A C7A 0.5(3)
C10A C5A C6A C17A -178.3(2)
C5A C6A C7A C8A 0.4(4)
C17A C6A C7A C8A 179.2(3)
C6A C7A C8A C9A -1.4(5)
C7A C8A C9A C10A 1.5(4)
C7A C8A C9A C12A -178.4(3)
C6A C5A C10A C9A -0.3(3)
C6A C5A C10A Si1A 177.88(17)
C8A C9A C10A C5A -0.7(3)
C12A C9A C10A C5A 179.23(19)
C8A C9A C10A Si1A -179.3(2)
C12A C9A C10A Si1A 0.6(2)
C30A Si1A C10A C5A -61.1(2)
C11A Si1A C10A C5A 179.8(2)
C31A Si1A C10A C5A 53.2(2)
C30A Si1A C10A C9A 117.26(16)
C11A Si1A C10A C9A -1.79(16)
C31A Si1A C10A C9A -128.42(15)
C3A C4A C11A C12A -0.7(3)
C3A C4A C11A Si1A -176.47(16)
C30A Si1A C11A C4A 53.8(2)
C10A Si1A C11A C4A 178.7(2)
C31A Si1A C11A C4A -53.3(2)
C30A Si1A C11A C12A -122.30(16)
C10A Si1A C11A C12A 2.57(16)
C31A Si1A C11A C12A 130.56(15)
C2A C1A C12A C11A -0.8(4)
C2A C1A C12A C9A 179.5(3)
C4A C11A C12A C1A 0.9(3)
Si1A C11A C12A C1A 177.6(2)
C4A C11A C12A C9A -179.41(19)
Si1A C11A C12A C9A -2.7(2)
C8A C9A C12A C1A 1.0(4)
C10A C9A C12A C1A -178.9(2)
C8A C9A C12A C11A -178.6(2)
C10A C9A C12A C11A 1.5(3)
C4A C3A C13A C15A 101.3(2)
C2A C3A C13A C15A -75.4(3)
C4A C3A C13A C16A -19.1(3)
C2A C3A C13A C16A 164.1(2)
C4A C3A C13A C14A -139.2(2)
C2A C3A C13A C14A 44.1(3)
C5A C6A C17A C18A -2.6(3)
C7A C6A C17A C18A 178.6(3)
C5A C6A C17A C19A 117.1(3)
C7A C6A C17A C19A -61.6(3)
C5A C6A C17A C20A -124.7(2)
C7A C6A C17A C20A 56.6(3)
C32A C21A C22A C23A -0.3(4)
C21A C22A C23A C24A 1.2(3)
C21A C22A C23A C33A 179.9(2)
C22A C23A C24A C31A -0.6(3)
C33A C23A C24A C31A -179.25(19)
C30A C25A C26A C27A 0.6(3)
C30A C25A C26A C37A 179.6(2)
C25A C26A C27A C28A -0.8(4)
C37A C26A C27A C28A -179.8(2)
C26A C27A C28A C29A 0.7(4)
C27A C28A C29A C30A -0.3(3)
C27A C28A C29A C32A 179.5(2)
C26A C25A C30A C29A -0.2(3)
C26A C25A C30A Si1A -175.83(17)
C28A C29A C30A C25A 0.1(3)
C32A C29A C30A C25A -179.75(19)
C28A C29A C30A Si1A 176.60(17)
C32A C29A C30A Si1A -3.2(2)
C10A Si1A C30A C25A -51.0(2)
C11A Si1A C30A C25A 56.4(2)
C31A Si1A C30A C25A -179.9(2)
C10A Si1A C30A C29A 133.00(15)
C11A Si1A C30A C29A -119.52(15)
C31A Si1A C30A C29A 4.18(15)
C23A C24A C31A C32A -1.0(3)
C23A C24A C31A Si1A 178.44(16)
C30A Si1A C31A C24A 176.4(2)
C10A Si1A C31A C24A 48.0(2)
C11A Si1A C31A C24A -64.8(2)
C30A Si1A C31A C32A -4.14(15)
C10A Si1A C31A C32A -132.50(14)
C11A Si1A C31A C32A 114.70(15)
C22A C21A C32A C31A -1.3(3)
C22A C21A C32A C29A 177.8(2)
C24A C31A C32A C21A 1.9(3)
Si1A C31A C32A C21A -177.65(17)
C24A C31A C32A C29A -177.31(18)
Si1A C31A C32A C29A 3.1(2)
C28A C29A C32A C21A 1.1(4)
C30A C29A C32A C21A -179.1(2)
C28A C29A C32A C31A -179.8(2)
C30A C29A C32A C31A 0.0(3)
C24A C23A C33A C36A -6.3(3)
C22A C23A C33A C36A 175.0(2)
C24A C23A C33A C35A 114.2(2)
C22A C23A C33A C35A -64.5(3)
C24A C23A C33A C34A -126.7(2)
C22A C23A C33A C34A 54.6(3)
C25A C26A C37A C38A 1.7(3)
C27A C26A C37A C38A -179.3(2)
C25A C26A C37A C40A -118.5(3)
C27A C26A C37A C40A 60.4(3)
C25A C26A C37A C39A 122.0(3)
C27A C26A C37A C39A -59.1(3)
C12B C1B C2B C3B -0.1(3)
C1B C2B C3B C4B 1.7(3)
C1B C2B C3B C13B -177.7(2)
C2B C3B C4B C11B -1.6(3)
C13B C3B C4B C11B 177.7(2)
C10B C5B C6B C7B 0.6(4)
C10B C5B C6B C17B 179.6(2)
C5B C6B C7B C8B -0.8(4)
C17B C6B C7B C8B -179.8(3)
C6B C7B C8B C9B 0.6(4)
C7B C8B C9B C10B -0.3(4)
C7B C8B C9B C12B -177.4(2)
C6B C5B C10B C9B -0.2(3)
C6B C5B C10B Si1B 172.98(18)
C8B C9B C10B C5B 0.0(3)
C12B C9B C10B C5B 177.54(19)
C8B C9B C10B Si1B -174.48(18)
C12B C9B C10B Si1B 3.0(2)
C30B Si1B C10B C5B 60.1(2)
C11B Si1B C10B C5B -174.6(2)
C31B Si1B C10B C5B -46.4(2)
C30B Si1B C10B C9B -126.19(15)
C11B Si1B C10B C9B -0.80(16)
C31B Si1B C10B C9B 127.32(15)
C3B C4B C11B C12B 0.0(3)
C3B C4B C11B Si1B 178.65(16)
C10B Si1B C11B C4B 179.6(2)
C30B Si1B C11B C4B -54.6(2)
C31B Si1B C11B C4B 59.9(2)
C10B Si1B C11B C12B -1.64(15)
C30B Si1B C11B C12B 124.16(14)
C31B Si1B C11B C12B -121.29(15)
C2B C1B C12B C11B -1.6(3)
C2B C1B C12B C9B 177.3(2)
C4B C11B C12B C1B 1.6(3)
Si1B C11B C12B C1B -177.34(16)
C4B C11B C12B C9B -177.37(18)
Si1B C11B C12B C9B 3.7(2)
C8B C9B C12B C1B -6.2(4)
C10B C9B C12B C1B 176.5(2)
C8B C9B C12B C11B 172.7(2)
C10B C9B C12B C11B -4.6(3)
C4B C3B C13B C16B 0.4(3)
C2B C3B C13B C16B 179.7(2)
C4B C3B C13B C15B -120.2(2)
C2B C3B C13B C15B 59.0(3)
C4B C3B C13B C14B 121.0(2)
C2B C3B C13B C14B -59.7(3)
C7B C6B C17B C20B -35.8(4)
C5B C6B C17B C20B 145.2(2)
C7B C6B C17B C18B -157.0(3)
C5B C6B C17B C18B 24.0(4)
C7B C6B C17B C19B 82.6(3)
C5B C6B C17B C19B -96.4(3)
C32B C21B C22B C23B -0.4(3)
C21B C22B C23B C24B -0.4(3)
C21B C22B C23B C33B 178.71(19)
C22B C23B C24B C31B 0.1(3)
C33B C23B C24B C31B -179.02(18)
C30B C25B C26B C27B 0.4(3)
C30B C25B C26B C37B -177.19(19)
C25B C26B C27B C28B 0.1(3)
C37B C26B C27B C28B 177.8(2)
C26B C27B C28B C29B -0.5(4)
C27B C28B C29B C30B 0.4(3)
C27B C28B C29B C32B 179.7(2)
C26B C25B C30B C29B -0.6(3)
C26B C25B C30B Si1B -179.09(16)
C28B C29B C30B C25B 0.2(3)
C32B C29B C30B C25B -179.25(18)
C28B C29B C30B Si1B 178.97(16)
C32B C29B C30B Si1B -0.4(2)
C10B Si1B C30B C25B 62.0(2)
C11B Si1B C30B C25B -49.2(2)
C31B Si1B C30B C25B -179.9(2)
C10B Si1B C30B C29B -116.61(15)
C11B Si1B C30B C29B 132.16(14)
C31B Si1B C30B C29B 1.44(15)
C23B C24B C31B C32B 0.9(3)
C23B C24B C31B Si1B 173.75(16)
C10B Si1B C31B C24B -52.0(2)
C30B Si1B C31B C24B -175.5(2)
C11B Si1B C31B C24B 57.2(2)
C10B Si1B C31B C32B 121.35(14)
C30B Si1B C31B C32B -2.11(15)
C11B Si1B C31B C32B -129.41(14)
C22B C21B C32B C31B 1.5(3)
C22B C21B C32B C29B -176.71(19)
C24B C31B C32B C21B -1.8(3)
Si1B C31B C32B C21B -176.11(15)
C24B C31B C32B C29B 176.64(17)
Si1B C31B C32B C29B 2.3(2)
C28B C29B C32B C21B -2.4(3)
C30B C29B C32B C21B 177.00(19)
C28B C29B C32B C31B 179.4(2)
C30B C29B C32B C31B -1.3(3)
C22B C23B C33B C35B 118.9(2)
C24B C23B C33B C35B -62.0(3)
C22B C23B C33B C34B -1.1(3)
C24B C23B C33B C34B 177.99(19)
C22B C23B C33B C36B -120.7(2)
C24B C23B C33B C36B 58.4(3)
C25B C26B C37B C39B -30.4(3)
C27B C26B C37B C39B 152.1(2)
C25B C26B C37B C40B 90.2(3)
C27B C26B C37B C40B -87.3(3)
C25B C26B C37B C38B -150.1(2)
C27B C26B C37B C38B 32.4(3)
C12C C1C C2C C3C 0.1(4)
C1C C2C C3C C4C -2.0(4)
C1C C2C C3C C13C 178.8(2)
C2C C3C C4C C11C 2.0(4)
C13C C3C C4C C11C -178.8(2)
C10C C5C C6C C7C -1.0(3)
C10C C5C C6C C17C -178.7(2)
C5C C6C C7C C8C 1.9(4)
C17C C6C C7C C8C 179.5(2)
C6C C7C C8C C9C -0.9(4)
C7C C8C C9C C10C -1.0(4)
C7C C8C C9C C12C 177.2(2)
C6C C5C C10C C9C -0.7(3)
C6C C5C C10C Si1C 179.24(17)
C8C C9C C10C C5C 1.8(3)
C12C C9C C10C C5C -176.59(19)
C8C C9C C10C Si1C -178.21(18)
C12C C9C C10C Si1C 3.4(2)
C31C Si1C C10C C5C 53.4(2)
C30C Si1C C10C C5C -54.0(2)
C11C Si1C C10C C5C 177.2(2)
C31C Si1C C10C C9C -126.60(15)
C30C Si1C C10C C9C 126.01(15)
C11C Si1C C10C C9C -2.80(16)
C3C C4C C11C C12C -0.1(3)
C3C C4C C11C Si1C 174.60(19)
C31C Si1C C11C C4C -49.9(3)
C30C Si1C C11C C4C 63.4(3)
C10C Si1C C11C C4C -173.6(2)
C31C Si1C C11C C12C 125.17(15)
C30C Si1C C11C C12C -121.48(16)
C10C Si1C C11C C12C 1.52(16)
C2C C1C C12C C11C 2.0(3)
C2C C1C C12C C9C -175.6(2)
C4C C11C C12C C1C -1.9(3)
Si1C C11C C12C C1C -177.76(17)
C4C C11C C12C C9C 175.9(2)
Si1C C11C C12C C9C 0.1(2)
C8C C9C C12C C1C -3.0(4)
C10C C9C C12C C1C 175.3(2)
C8C C9C C12C C11C 179.4(2)
C10C C9C C12C C11C -2.4(3)
C2C C3C C13C C15C -129.9(3)
C4C C3C C13C C15C 51.0(4)
C2C C3C C13C C14C -8.5(4)
C4C C3C C13C C14C 172.4(3)
C2C C3C C13C C16C 111.6(3)
C4C C3C C13C C16C -67.6(3)
C7C C6C C17C C20C 31.4(3)
C5C C6C C17C C20C -151.1(2)
C7C C6C C17C C18C 151.8(2)
C5C C6C C17C C18C -30.7(3)
C7C C6C C17C C19C -88.1(3)
C5C C6C C17C C19C 89.4(3)
C32C C21C C22C C23C -0.7(3)
C21C C22C C23C C24C -0.7(3)
C21C C22C C23C C33C 178.6(2)
C22C C23C C24C C31C 1.3(3)
C33C C23C C24C C31C -178.04(19)
C30C C25C C26C C27C -2.1(4)
C30C C25C C26C C37C 177.6(2)
C25C C26C C27C C28C 1.8(4)
C37C C26C C27C C28C -177.8(3)
C26C C27C C28C C29C 0.7(4)
C27C C28C C29C C30C -3.0(4)
C27C C28C C29C C32C 175.9(2)
C26C C25C C30C C29C -0.1(3)
C26C C25C C30C Si1C 176.19(19)
C28C C29C C30C C25C 2.7(3)
C32C C29C C30C C25C -176.3(2)
C28C C29C C30C Si1C -174.47(18)
C32C C29C C30C Si1C 6.5(2)
C31C Si1C C30C C25C 177.2(2)
C10C Si1C C30C C25C -59.9(3)
C11C Si1C C30C C25C 51.1(3)
C31C Si1C C30C C29C -6.17(16)
C10C Si1C C30C C29C 116.64(16)
C11C Si1C C30C C29C -132.34(16)
C23C C24C C31C C32C -0.5(3)
C23C C24C C31C Si1C 177.65(16)
C30C Si1C C31C C24C -173.9(2)
C10C Si1C C31C C24C 65.1(2)
C11C Si1C C31C C24C -43.9(2)
C30C Si1C C31C C32C 4.43(16)
C10C Si1C C31C C32C -116.54(15)
C11C Si1C C31C C32C 134.39(15)
C22C C21C C32C C31C 1.4(3)
C22C C21C C32C C29C -176.1(2)
C24C C31C C32C C21C -0.9(3)
Si1C C31C C32C C21C -179.40(17)
C24C C31C C32C C29C 176.91(19)
Si1C C31C C32C C29C -1.6(2)
C28C C29C C32C C21C -4.7(4)
C30C C29C C32C C21C 174.2(2)
C28C C29C C32C C31C 177.7(2)
C30C C29C C32C C31C -3.4(3)
C24C C23C C33C C34D -174.5(7)
C22C C23C C33C C34D 6.2(8)
C24C C23C C33C C36D -50.2(7)
C22C C23C C33C C36D 130.5(7)
C24C C23C C33C C35D 63.5(8)
C22C C23C C33C C35D -115.8(8)
C24C C23C C33C C34C -126.0(3)
C22C C23C C33C C34C 54.7(3)
C24C C23C C33C C36C -6.9(4)
C22C C23C C33C C36C 173.8(3)
C24C C23C C33C C35C 114.5(3)
C22C C23C C33C C35C -64.8(3)
C27C C26C C37C C39C -123.0(3)
C25C C26C C37C C39C 57.3(4)
C27C C26C C37C C38C 118.3(3)
C25C C26C C37C C38C -61.3(3)
C27C C26C C37C C40C -3.0(4)
C25C C26C C37C C40C 177.3(3)
